data_4306552
loop_
_publ_author_name
'Maarit Risto'
'Abdeljalil Assoud'
'Stephen M. Winter'
'Raija Oilunkaniemi'
'Risto S. Laitinen'
'Richard T. Oakley'

_publ_section_title
;
Heavy Atom Analogues of 1,2,3-Dithiazolylium Salts: Preparation, Structures
and Redox Chemistry
;
_journal_name_full 'Inorganic Chemistry'
_journal_page_first 10100
_journal_page_last 10109
_journal_paper_doi 10.1021/ic8013738
_journal_volume 47
_journal_year 2008
_chemical_formula_moiety 'C6 H4 N S Te, C F3 O3 S'
_chemical_formula_sum 'C7 H4 F3 N O3 S2 Te'
_chemical_formula_weight 398.85
_chemical_name_systematic
;
 ?
;
_space_group_IT_number 14
_symmetry_cell_setting monoclinic
_symmetry_space_group_name_Hall '-P 2ybc'
_symmetry_space_group_name_H-M 'P 1 21/c 1'
_atom_sites_solution_hydrogens geom
_atom_sites_solution_primary direct
_atom_sites_solution_secondary difmap
_audit_creation_method SHELXL-97
_cell_angle_alpha 90.00
_cell_angle_beta 90.7930(10)
_cell_angle_gamma 90.00
_cell_formula_units_Z 4
_cell_length_a 12.0892(5)
_cell_length_b 12.0493(5)
_cell_length_c 7.9429(3)
_cell_measurement_reflns_used 6234
_cell_measurement_temperature 290(2)
_cell_measurement_theta_max 30.49
_cell_measurement_theta_min 3.07
_cell_volume 1156.90(8)
_computing_cell_refinement 'APEX II'
_computing_data_collection 'APEX II'
_computing_data_reduction 'APEX II'
_computing_molecular_graphics 'SHELXL-97 (Sheldrick, 1997)'
_computing_publication_material 'SHELXL-97 (Sheldrick, 1997)'
_computing_structure_refinement 'SHELXL-97 (Sheldrick, 1997)'
_computing_structure_solution 'SHELXS-97 (Sheldrick, 1990)'
_diffrn_ambient_temperature 290(2)
_diffrn_measured_fraction_theta_full 0.975
_diffrn_measured_fraction_theta_max 0.975
_diffrn_measurement_device_type 'CCD area detector'
_diffrn_measurement_method 'omega scans'
_diffrn_radiation_monochromator graphite
_diffrn_radiation_source 'fine-focus sealed tube'
_diffrn_radiation_type MoK\a
_diffrn_radiation_wavelength 0.71073
_diffrn_reflns_av_R_equivalents 0.0313
_diffrn_reflns_av_sigmaI/netI 0.0296
_diffrn_reflns_limit_h_max 17
_diffrn_reflns_limit_h_min -15
_diffrn_reflns_limit_k_max 16
_diffrn_reflns_limit_k_min -16
_diffrn_reflns_limit_l_max 11
_diffrn_reflns_limit_l_min -11
_diffrn_reflns_number 11645
_diffrn_reflns_theta_full 30.00
_diffrn_reflns_theta_max 30.00
_diffrn_reflns_theta_min 3.07
_exptl_absorpt_coefficient_mu 2.966
_exptl_absorpt_correction_T_max 0.942
_exptl_absorpt_correction_T_min 0.408
_exptl_absorpt_correction_type empirical
_exptl_absorpt_process_details 'APEX II'
_exptl_crystal_colour red
_exptl_crystal_density_diffrn 2.290
_exptl_crystal_density_method 'not measured'
_exptl_crystal_description plate
_exptl_crystal_F_000 752
_exptl_crystal_size_max 0.330
_exptl_crystal_size_mid 0.210
_exptl_crystal_size_min 0.020
_refine_diff_density_max 0.951
_refine_diff_density_min -0.906
_refine_diff_density_rms 0.180
_refine_ls_extinction_method none
_refine_ls_goodness_of_fit_ref 1.249
_refine_ls_hydrogen_treatment constr
_refine_ls_matrix_type full
_refine_ls_number_parameters 154
_refine_ls_number_reflns 3287
_refine_ls_number_restraints 0
_refine_ls_restrained_S_all 1.249
_refine_ls_R_factor_all 0.0361
_refine_ls_R_factor_gt 0.0284
_refine_ls_shift/su_max 0.001
_refine_ls_shift/su_mean 0.000
_refine_ls_structure_factor_coef Fsqd
_refine_ls_weighting_details 'calc w=1/[\s^2^(Fo^2^)+(0.0280P)^2^+2.9565P] where P=(Fo^2^+2Fc^2^)/3'
_refine_ls_weighting_scheme calc
_refine_ls_wR_factor_gt 0.0738
_refine_ls_wR_factor_ref 0.1052
_reflns_number_gt 2874
_reflns_number_total 3287
_reflns_threshold_expression >2sigma(I)
_cod_data_source_file ic8013738_si_004.cif
_cod_data_source_block mr3-33a_0ma
_cod_depositor_comments
;
The following automatic conversions were performed:
'_symmetry_cell_setting' value 'Monoclinic' changed to 'monoclinic'
according to '/home/saulius/struct/CIF-dictionaries/cif_core.dic'
dictionary named 'cif_core.dic' version 2.4.1 from 2010-06-29.

Automatic conversion script
Id: cif_fix_enum 1527 2010-12-29 10:47:43Z saulius 

2021-04-12
Z value and formula fixed to values more according to usual
chemical conventions.                 miguel
;
_cod_original_formula_sum 'C14 H8 F6 N2 O6 S4 Te2'
_cod_original_formula_weight 797.70
_cod_original_formula_moiety 'C12 H8 N2 S2 Te2, 2(C F3 O3 S)'
_cod_original_formula_units_Z 2
_cod_database_code 4306552

loop_
_symmetry_equiv_pos_as_xyz
'x, y, z'
'-x, y+1/2, -z+1/2'
'-x, -y, -z'
'x, -y-1/2, z-1/2'

loop_
_atom_site_label
_atom_site_type_symbol
_atom_site_fract_x
_atom_site_fract_y
_atom_site_fract_z
_atom_site_U_iso_or_equiv
_atom_site_adp_type
_atom_site_occupancy
_atom_site_symmetry_multiplicity
_atom_site_calc_flag
_atom_site_refinement_flags
_atom_site_disorder_assembly
_atom_site_disorder_group
Te1 Te 0.48038(2) 0.14186(2) 0.08362(4) 0.03797(10) Uani 1 1 d . . .
S1 S 0.61765(10) 0.28259(10) 0.10207(16) 0.0447(3) Uani 1 1 d . . .
S2 S 0.32668(10) 0.41773(10) 0.08631(14) 0.0430(2) Uani 1 1 d . . .
N1 N 0.4044(3) -0.0510(3) 0.0160(4) 0.0363(7) Uani 1 1 d . . .
C1 C 0.7213(4) 0.2049(4) 0.0212(5) 0.0401(9) Uani 1 1 d . . .
C2 C 0.8286(5) 0.2483(5) 0.0012(7) 0.0565(13) Uani 1 1 d . . .
H2A H 0.8446 0.3208 0.0335 0.068 Uiso 1 1 calc R . .
C3 C 0.9083(5) 0.1833(6) -0.0657(8) 0.0652(15) Uani 1 1 d . . .
H3A H 0.9793 0.2116 -0.0774 0.078 Uiso 1 1 calc R . .
C4 C 0.8860(4) 0.0739(5) -0.1177(8) 0.0562(13) Uani 1 1 d . . .
H4A H 0.9425 0.0315 -0.1632 0.067 Uiso 1 1 calc R . .
C5 C 0.7837(4) 0.0291(4) -0.1029(6) 0.0462(10) Uani 1 1 d . . .
H5A H 0.7701 -0.0429 -0.1398 0.069 Uiso 1 1 calc R . .
C6 C 0.3032(3) -0.0932(4) 0.0302(5) 0.0362(8) Uani 1 1 d . . .
C7 C 0.1868(6) 0.3650(6) 0.1014(10) 0.0713(18) Uani 1 1 d . . .
O1 O 0.3874(3) 0.3470(3) 0.2025(5) 0.0586(10) Uani 1 1 d . . .
O2 O 0.3164(4) 0.5300(3) 0.1401(6) 0.0707(12) Uani 1 1 d . . .
O3 O 0.3527(4) 0.4018(5) -0.0857(5) 0.0807(14) Uani 1 1 d . . .
F1 F 0.1188(4) 0.4155(6) -0.0045(8) 0.123(2) Uani 1 1 d . . .
F2 F 0.1485(5) 0.3808(6) 0.2525(8) 0.131(2) Uani 1 1 d . . .
F3 F 0.1821(5) 0.2579(4) 0.0710(10) 0.135(2) Uani 1 1 d . . .

loop_
_atom_site_aniso_label
_atom_site_aniso_U_11
_atom_site_aniso_U_22
_atom_site_aniso_U_33
_atom_site_aniso_U_23
_atom_site_aniso_U_13
_atom_site_aniso_U_12
Te1 0.03914(17) 0.03645(16) 0.03845(17) -0.00146(10) 0.00478(11) -0.00160(10)
S1 0.0498(6) 0.0368(5) 0.0476(6) -0.0082(4) 0.0047(5) -0.0075(5)
S2 0.0473(6) 0.0445(6) 0.0373(5) -0.0010(4) 0.0040(4) 0.0028(5)
N1 0.0382(18) 0.0352(17) 0.0355(17) 0.0021(13) 0.0025(13) -0.0011(14)
C1 0.044(2) 0.043(2) 0.034(2) -0.0012(16) 0.0005(16) -0.0070(18)
C2 0.051(3) 0.059(3) 0.059(3) -0.009(2) 0.002(2) -0.017(2)
C3 0.039(3) 0.081(4) 0.075(4) -0.009(3) 0.005(3) -0.012(3)
C4 0.038(2) 0.064(3) 0.067(3) -0.006(3) 0.007(2) -0.002(2)
C5 0.043(2) 0.048(2) 0.047(3) -0.001(2) 0.0031(19) 0.005(2)
C6 0.035(2) 0.037(2) 0.037(2) 0.0034(16) -0.0022(15) -0.0023(16)
C7 0.054(3) 0.083(5) 0.076(5) 0.004(3) 0.000(3) -0.001(3)
O1 0.057(2) 0.056(2) 0.063(2) 0.0017(17) -0.0072(18) 0.0134(17)
O2 0.105(4) 0.0417(19) 0.065(3) -0.0001(17) -0.004(2) -0.002(2)
O3 0.079(3) 0.121(4) 0.042(2) -0.004(2) 0.012(2) 0.023(3)
F1 0.062(3) 0.154(5) 0.151(5) 0.030(4) -0.032(3) 0.010(3)
F2 0.086(3) 0.184(6) 0.126(5) 0.023(4) 0.055(3) -0.011(4)
F3 0.112(4) 0.076(3) 0.214(7) -0.012(4) -0.038(4) -0.037(3)

loop_
_atom_type_symbol
_atom_type_description
_atom_type_scat_dispersion_real
_atom_type_scat_dispersion_imag
_atom_type_scat_source
C C 0.0033 0.0016 'International Tables Vol C Tables 4.2.6.8 and 6.1.1.4'
H H 0.0000 0.0000 'International Tables Vol C Tables 4.2.6.8 and 6.1.1.4'
N N 0.0061 0.0033 'International Tables Vol C Tables 4.2.6.8 and 6.1.1.4'
O O 0.0106 0.0060 'International Tables Vol C Tables 4.2.6.8 and 6.1.1.4'
F F 0.0171 0.0103 'International Tables Vol C Tables 4.2.6.8 and 6.1.1.4'
S S 0.1246 0.1234 'International Tables Vol C Tables 4.2.6.8 and 6.1.1.4'
Te Te -0.5308 1.6751 'International Tables Vol C Tables 4.2.6.8 and 6.1.1.4'

loop_
_geom_angle_atom_site_label_1
_geom_angle_atom_site_label_2
_geom_angle_atom_site_label_3
_geom_angle
_geom_angle_site_symmetry_1
_geom_angle_site_symmetry_3
_geom_angle_publ_flag
N1 Te1 S1 85.60(11) 3_655 . ?
N1 Te1 N1 70.16(15) 3_655 . ?
S1 Te1 N1 155.74(9) . . ?
C1 S1 Te1 95.85(16) . . ?
O3 S2 O2 116.0(3) . . ?
O3 S2 O1 114.6(3) . . ?
O2 S2 O1 114.4(3) . . ?
O3 S2 C7 103.6(3) . . ?
O2 S2 C7 103.2(3) . . ?
O1 S2 C7 102.5(3) . . ?
C6 N1 Te1 118.9(3) . 3_655 ?
C6 N1 Te1 131.2(3) . . ?
Te1 N1 Te1 109.84(15) 3_655 . ?
C2 C1 C6 120.1(4) . 3_655 ?
C2 C1 S1 121.6(4) . . ?
C6 C1 S1 118.3(3) 3_655 . ?
C3 C2 C1 119.3(5) . . ?
C2 C3 C4 121.5(5) . . ?
C5 C4 C3 121.2(5) . . ?
C4 C5 C6 119.8(5) . 3_655 ?
N1 C6 C5 120.6(4) . 3_655 ?
N1 C6 C1 121.3(4) . 3_655 ?
C5 C6 C1 118.0(4) 3_655 3_655 ?
F2 C7 F3 107.2(7) . . ?
F2 C7 F1 107.0(7) . . ?
F3 C7 F1 108.2(7) . . ?
F2 C7 S2 110.7(5) . . ?
F3 C7 S2 111.8(5) . . ?
F1 C7 S2 111.8(5) . . ?

loop_
_geom_bond_atom_site_label_1
_geom_bond_atom_site_label_2
_geom_bond_distance
_geom_bond_site_symmetry_2
_geom_bond_publ_flag
Te1 N1 1.949(4) 3_655 ?
Te1 S1 2.3757(12) . ?
Te1 N1 2.553(4) . ?
S1 C1 1.697(5) . ?
S2 O3 1.419(4) . ?
S2 O2 1.425(4) . ?
S2 O1 1.449(4) . ?
S2 C7 1.812(7) . ?
N1 C6 1.330(5) . ?
N1 Te1 1.949(4) 3_655 ?
C1 C2 1.410(7) . ?
C1 C6 1.437(6) 3_655 ?
C2 C3 1.356(8) . ?
C3 C4 1.406(9) . ?
C4 C5 1.356(7) . ?
C5 C6 1.432(6) 3_655 ?
C6 C5 1.432(6) 3_655 ?
C6 C1 1.437(6) 3_655 ?
C7 F2 1.307(9) . ?
C7 F3 1.314(8) . ?
C7 F1 1.318(8) . ?
